data_4028757
loop_
_publ_author_name
'Jos\'e A. G\'alvez'
'Mar\'ia D. D\'iaz-de-Villegas'
'Miriam Al\'ias'
'Ram\'on Badorrey'

_publ_section_title
;
 Chiral Iminoesters Derived fromd-Glyceraldehyde in [3 + 2] Cycloaddition
 Reactions. Asymmetric Synthesis of a Key Intermediate in the Synthesis of
 Neuramidinase Inhibitors
;
_journal_name_full 'Journal of Organic Chemistry'
_journal_page_first 11404
_journal_page_last 11413
_journal_paper_doi 10.1021/jo401967a
_journal_volume 78
_journal_year 2013
_chemical_absolute_configuration rm
_chemical_formula_moiety 'C16 H19 N O7 S'
_chemical_formula_sum 'C16 H19 N O7 S'
_chemical_formula_weight 369.38
_chemical_name_systematic
; 
(2S,3aS,6S,6aR)-methyl 6-(hydroxymethyl)-4-oxo-1-tosylhexahydro
-1H-furo[3,4-b]pyrrole-2-carboxylate 
;
_space_group_IT_number 19
_symmetry_cell_setting orthorhombic
_symmetry_space_group_name_Hall 'P 2ac 2ab'
_symmetry_space_group_name_H-M 'P 21 21 21'
_atom_sites_solution_hydrogens geom
_atom_sites_solution_primary direct
_atom_sites_solution_secondary difmap
_audit_creation_method SHELXL-97
_cell_angle_alpha 90.00
_cell_angle_beta 90.00
_cell_angle_gamma 90.00
_cell_formula_units_Z 4
_cell_length_a 7.0511(2)
_cell_length_b 9.8605(2)
_cell_length_c 24.4965(6)
_cell_measurement_reflns_used 3416
_cell_measurement_temperature 293(2)
_cell_measurement_theta_max 28.8447
_cell_measurement_theta_min 2.8830
_cell_volume 1703.18(7)
_computing_structure_refinement 'SHELXL-97 (Sheldrick, 1997)'
_computing_structure_solution 'SHELXS-97 (Sheldrick, 1990)'
_diffrn_ambient_temperature 293(2)
_diffrn_measured_fraction_theta_full 0.998
_diffrn_measured_fraction_theta_max 0.909
_diffrn_radiation_monochromator graphite
_diffrn_radiation_source 'fine-focus sealed tube'
_diffrn_radiation_type MoK\a
_diffrn_radiation_wavelength 0.71073
_diffrn_reflns_av_R_equivalents 0.0334
_diffrn_reflns_av_sigmaI/netI 0.0390
_diffrn_reflns_limit_h_max 9
_diffrn_reflns_limit_h_min -8
_diffrn_reflns_limit_k_max 13
_diffrn_reflns_limit_k_min -12
_diffrn_reflns_limit_l_max 28
_diffrn_reflns_limit_l_min -32
_diffrn_reflns_number 12809
_diffrn_reflns_theta_full 25.50
_diffrn_reflns_theta_max 28.91
_diffrn_reflns_theta_min 3.01
_exptl_absorpt_coefficient_mu 0.229
_exptl_absorpt_correction_T_max 1.00000
_exptl_absorpt_correction_T_min 0.98741
_exptl_absorpt_correction_type multi-scan
_exptl_absorpt_process_details
; 
 CrysAlisPro, Agilent Technologies,
Version 1.171.35.15 (release 03-08-2011 CrysAlis171 .NET)
(compiled Aug  3 2011,13:03:54)
empirical absorption correction using spherical harmonics,
 implemented in SCALE3 ABSPACK scaling algorithm.
 
;
_exptl_crystal_colour colourless
_exptl_crystal_density_diffrn 1.441
_exptl_crystal_description prism
_exptl_crystal_F_000 776
_exptl_crystal_size_max 0.21
_exptl_crystal_size_mid 0.17
_exptl_crystal_size_min 0.12
_refine_diff_density_max 0.260
_refine_diff_density_min -0.242
_refine_diff_density_rms 0.042
_refine_ls_abs_structure_details 'Flack H D (1983), Acta Cryst. A39, 876-881'
_refine_ls_abs_structure_Flack -0.03(8)
_refine_ls_extinction_method none
_refine_ls_goodness_of_fit_ref 1.031
_refine_ls_hydrogen_treatment mixed
_refine_ls_matrix_type full
_refine_ls_number_parameters 226
_refine_ls_number_reflns 3844
_refine_ls_number_restraints 0
_refine_ls_restrained_S_all 1.031
_refine_ls_R_factor_all 0.0541
_refine_ls_R_factor_gt 0.0412
_refine_ls_shift/su_max 0.000
_refine_ls_shift/su_mean 0.000
_refine_ls_structure_factor_coef Fsqd
_refine_ls_weighting_details 'calc w=1/[\s^2^(Fo^2^)+(0.0417P)^2^+0.3857P] where P=(Fo^2^+2Fc^2^)/3'
_refine_ls_weighting_scheme calc
_refine_ls_wR_factor_gt 0.0900
_refine_ls_wR_factor_ref 0.0969
_reflns_number_gt 3237
_reflns_number_total 3844
_reflns_threshold_expression >2sigma(I)
_cod_data_source_file jo401967a_si_002.cif
_cod_data_source_block shelxl
_cod_database_code 4028757

loop_
_symmetry_equiv_pos_as_xyz
'x, y, z'
'-x+1/2, -y, z+1/2'
'x+1/2, -y+1/2, -z'
'-x, y+1/2, -z+1/2'

loop_
_atom_site_label
_atom_site_type_symbol
_atom_site_fract_x
_atom_site_fract_y
_atom_site_fract_z
_atom_site_U_iso_or_equiv
_atom_site_adp_type
_atom_site_occupancy
_atom_site_symmetry_multiplicity
_atom_site_calc_flag
_atom_site_refinement_flags
S1 S 0.87822(8) 0.48111(6) 0.08549(2) 0.03235(14) Uani 1 1 d .
O1 O 0.8068(3) 0.54490(18) 0.03755(7) 0.0464(5) Uani 1 1 d .
O2 O 1.0635(2) 0.5129(2) 0.10555(8) 0.0496(5) Uani 1 1 d .
O3 O 0.3617(3) 0.6740(2) 0.17728(7) 0.0524(5) Uani 1 1 d .
O4 O 0.4456(3) 0.7127(2) 0.09115(7) 0.0512(5) Uani 1 1 d .
O5 O 0.4023(3) 0.5227(2) 0.28661(8) 0.0615(6) Uani 1 1 d .
O6 O 0.6667(3) 0.62803(18) 0.26372(7) 0.0449(5) Uani 1 1 d .
O7 O 0.9062(3) 0.84884(19) 0.23373(8) 0.0570(6) Uani 1 1 d .
H7 H 0.9258 0.9182 0.2161 0.085 Uiso 1 1 calc R
N1 N 0.7333(3) 0.5198(2) 0.13547(7) 0.0282(4) Uani 1 1 d .
C1 C 0.5262(3) 0.5002(3) 0.12747(9) 0.0333(5) Uani 1 1 d .
H1 H 0.5002 0.4651 0.0908 0.040 Uiso 1 1 calc R
C2 C 0.4720(4) 0.3962(3) 0.17055(10) 0.0428(6) Uani 1 1 d .
H2A H 0.4867 0.3047 0.1566 0.051 Uiso 1 1 calc R
H2B H 0.3417 0.4088 0.1822 0.051 Uiso 1 1 calc R
C3 C 0.6101(4) 0.4230(2) 0.21779(9) 0.0398(6) Uani 1 1 d .
H3 H 0.6423 0.3377 0.2361 0.048 Uiso 1 1 calc R
C4 C 0.7874(3) 0.4856(3) 0.19239(8) 0.0327(5) Uani 1 1 d .
H4 H 0.8935 0.4214 0.1930 0.039 Uiso 1 1 calc R
C5 C 0.8306(3) 0.6110(3) 0.22809(9) 0.0362(6) Uani 1 1 d .
H5 H 0.9417 0.5909 0.2508 0.043 Uiso 1 1 calc R
C6 C 0.5442(4) 0.5258(3) 0.25882(9) 0.0430(6) Uani 1 1 d .
C7 C 0.8675(4) 0.7396(2) 0.19737(10) 0.0395(6) Uani 1 1 d .
H7A H 0.9748 0.7268 0.1731 0.047 Uiso 1 1 calc R
H7B H 0.7577 0.7617 0.1752 0.047 Uiso 1 1 calc R
C8 C 0.8677(3) 0.3043(2) 0.07464(9) 0.0313(5) Uani 1 1 d .
C9 C 0.7727(4) 0.2541(3) 0.03018(11) 0.0448(7) Uani 1 1 d .
H9 H 0.7107 0.3127 0.0064 0.054 Uiso 1 1 calc R
C10 C 0.7698(4) 0.1155(3) 0.02102(13) 0.0525(8) Uani 1 1 d .
H10 H 0.7053 0.0820 -0.0092 0.063 Uiso 1 1 calc R
C11 C 0.8597(4) 0.0262(3) 0.05544(10) 0.0431(6) Uani 1 1 d .
C12 C 0.8597(5) -0.1239(3) 0.04310(13) 0.0615(8) Uani 1 1 d .
H12A H 0.7895 -0.1404 0.0102 0.092 Uiso 1 1 calc R
H12B H 0.8018 -0.1721 0.0728 0.092 Uiso 1 1 calc R
H12C H 0.9879 -0.1547 0.0385 0.092 Uiso 1 1 calc R
C13 C 0.9526(5) 0.0784(3) 0.10065(11) 0.0527(8) Uani 1 1 d .
H13 H 1.0109 0.0194 0.1251 0.063 Uiso 1 1 calc R
C14 C 0.9602(4) 0.2166(3) 0.11014(11) 0.0473(7) Uani 1 1 d .
H14 H 1.0265 0.2504 0.1400 0.057 Uiso 1 1 calc R
C15 C 0.4320(3) 0.6368(3) 0.13546(10) 0.0354(6) Uani 1 1 d .
C16 C 0.3696(6) 0.8494(3) 0.09530(13) 0.0717(10) Uani 1 1 d .
H16A H 0.3874 0.8958 0.0612 0.108 Uiso 1 1 calc R
H16B H 0.4346 0.8975 0.1238 0.108 Uiso 1 1 calc R
H16C H 0.2368 0.8451 0.1036 0.108 Uiso 1 1 calc R

loop_
_atom_site_aniso_label
_atom_site_aniso_U_11
_atom_site_aniso_U_22
_atom_site_aniso_U_33
_atom_site_aniso_U_23
_atom_site_aniso_U_13
_atom_site_aniso_U_12
S1 0.0370(3) 0.0265(3) 0.0335(3) -0.0046(2) 0.0061(2) -0.0015(2)
O1 0.0692(13) 0.0342(10) 0.0357(9) 0.0042(8) 0.0099(9) 0.0043(9)
O2 0.0378(9) 0.0461(11) 0.0649(11) -0.0186(10) 0.0103(8) -0.0101(9)
O3 0.0592(12) 0.0595(12) 0.0385(10) -0.0059(9) 0.0034(10) 0.0168(11)
O4 0.0587(11) 0.0527(12) 0.0424(10) 0.0096(9) 0.0077(9) 0.0183(9)
O5 0.0762(14) 0.0641(13) 0.0442(10) -0.0030(10) 0.0234(10) -0.0141(12)
O6 0.0585(12) 0.0412(10) 0.0350(9) -0.0112(8) 0.0073(8) -0.0049(9)
O7 0.0592(13) 0.0401(11) 0.0717(13) -0.0238(10) -0.0081(11) -0.0106(10)
N1 0.0302(9) 0.0273(10) 0.0271(9) -0.0044(9) -0.0022(7) 0.0022(9)
C1 0.0338(11) 0.0367(14) 0.0294(11) -0.0048(10) -0.0007(9) -0.0051(11)
C2 0.0506(15) 0.0358(14) 0.0419(14) -0.0057(12) 0.0046(12) -0.0113(13)
C3 0.0604(16) 0.0261(12) 0.0329(12) 0.0027(9) 0.0031(12) -0.0010(12)
C4 0.0394(12) 0.0283(12) 0.0306(11) -0.0020(10) -0.0036(9) 0.0086(11)
C5 0.0367(13) 0.0392(14) 0.0326(12) -0.0108(11) -0.0066(10) 0.0054(11)
C6 0.0597(16) 0.0400(14) 0.0292(12) 0.0045(11) 0.0044(11) -0.0009(14)
C7 0.0365(13) 0.0348(13) 0.0472(14) -0.0128(11) -0.0002(12) -0.0046(12)
C8 0.0350(12) 0.0274(11) 0.0316(12) -0.0052(9) 0.0028(10) 0.0009(10)
C9 0.0516(16) 0.0377(15) 0.0451(15) -0.0050(12) -0.0165(13) 0.0060(13)
C10 0.0553(17) 0.0427(16) 0.0595(18) -0.0182(14) -0.0196(14) -0.0012(14)
C11 0.0476(14) 0.0312(13) 0.0505(14) -0.0072(11) 0.0115(12) -0.0029(13)
C12 0.079(2) 0.0333(15) 0.072(2) -0.0113(14) 0.0148(18) -0.0017(16)
C13 0.081(2) 0.0328(14) 0.0447(16) -0.0028(12) -0.0059(14) 0.0170(14)
C14 0.0636(17) 0.0408(15) 0.0375(13) -0.0106(12) -0.0118(13) 0.0113(14)
C15 0.0271(12) 0.0458(15) 0.0332(13) -0.0022(11) -0.0045(9) -0.0008(11)
C16 0.088(2) 0.061(2) 0.065(2) 0.0171(16) 0.0043(19) 0.035(2)

loop_
_atom_type_symbol
_atom_type_description
_atom_type_scat_dispersion_real
_atom_type_scat_dispersion_imag
_atom_type_scat_source
C C 0.0033 0.0016 'International Tables Vol C Tables 4.2.6.8 and 6.1.1.4'
H H 0.0000 0.0000 'International Tables Vol C Tables 4.2.6.8 and 6.1.1.4'
N N 0.0061 0.0033 'International Tables Vol C Tables 4.2.6.8 and 6.1.1.4'
O O 0.0106 0.0060 'International Tables Vol C Tables 4.2.6.8 and 6.1.1.4'
S S 0.1246 0.1234 'International Tables Vol C Tables 4.2.6.8 and 6.1.1.4'

loop_
_geom_angle_atom_site_label_1
_geom_angle_atom_site_label_2
_geom_angle_atom_site_label_3
_geom_angle
O1 S1 O2 120.64(12)
O1 S1 N1 106.99(10)
O2 S1 N1 105.17(10)
O1 S1 C8 107.28(11)
O2 S1 C8 107.85(12)
N1 S1 C8 108.44(10)
C15 O4 C16 116.2(2)
C6 O6 C5 111.88(18)
C4 N1 C1 110.30(17)
C4 N1 S1 119.21(14)
C1 N1 S1 118.93(14)
N1 C1 C15 107.35(19)
N1 C1 C2 104.1(2)
C15 C1 C2 113.6(2)
C1 C2 C3 104.32(19)
C6 C3 C4 104.7(2)
C6 C3 C2 115.1(2)
C4 C3 C2 106.37(18)
N1 C4 C3 105.32(18)
N1 C4 C5 113.61(19)
C3 C4 C5 104.74(18)
O6 C5 C7 109.9(2)
O6 C5 C4 105.94(19)
C7 C5 C4 115.32(19)
O5 C6 O6 120.3(3)
O5 C6 C3 128.0(3)
O6 C6 C3 111.7(2)
O7 C7 C5 111.1(2)
C9 C8 C14 120.1(2)
C9 C8 S1 119.80(18)
C14 C8 S1 120.07(18)
C8 C9 C10 119.5(2)
C11 C10 C9 121.8(3)
C10 C11 C13 118.0(2)
C10 C11 C12 120.4(3)
C13 C11 C12 121.6(3)
C11 C13 C14 121.2(3)
C13 C14 C8 119.3(2)
O3 C15 O4 124.0(2)
O3 C15 C1 124.4(2)
O4 C15 C1 111.5(2)

loop_
_geom_bond_atom_site_label_1
_geom_bond_atom_site_label_2
_geom_bond_distance
S1 O1 1.4243(18)
S1 O2 1.4302(18)
S1 N1 1.6400(18)
S1 C8 1.765(2)
O3 C15 1.196(3)
O4 C15 1.322(3)
O4 C16 1.453(4)
O5 C6 1.211(3)
O6 C6 1.333(3)
O6 C5 1.458(3)
O7 C7 1.424(3)
N1 C4 1.485(3)
N1 C1 1.486(3)
C1 C15 1.514(3)
C1 C2 1.520(3)
C2 C3 1.536(4)
C3 C6 1.501(3)
C3 C4 1.526(4)
C4 C5 1.545(3)
C5 C7 1.498(4)
C8 C9 1.371(3)
C8 C14 1.389(3)
C9 C10 1.385(4)
C10 C11 1.374(4)
C11 C13 1.386(4)
C11 C12 1.511(4)
C13 C14 1.384(4)
